data_7218397
loop_
_publ_author_name
'Ye, Weijian'
'Li, Yan'
'Zhou, Lanxiang'
'Liu, Juanjuan'
'Wang, Cunde'

_publ_section_title
;
 Three-component reaction between substituted \b-nitrostyrenes,
 \b-dicarbonyl compounds and amines: diversity-oriented synthesis of novel
 \b-enaminones
;
_journal_issue 1
_journal_name_full 'Green Chem.'
_journal_page_first 188
_journal_paper_doi 10.1039/C4GC01234H
_journal_volume 17
_journal_year 2015
_chemical_formula_sum 'C18 H21 N O4'
_chemical_formula_weight 315.36
_chemical_name_systematic
; 
 ? 
;
_space_group_IT_number 14
_symmetry_cell_setting monoclinic
_symmetry_space_group_name_Hall '-P 2yn'
_symmetry_space_group_name_H-M 'P 1 21/n 1'
_atom_sites_solution_hydrogens geom
_atom_sites_solution_primary direct
_atom_sites_solution_secondary difmap
_audit_creation_method SHELXL-97
_cell_angle_alpha 90.00
_cell_angle_beta 93.900(3)
_cell_angle_gamma 90.00
_cell_formula_units_Z 4
_cell_length_a 10.0101(10)
_cell_length_b 10.7765(10)
_cell_length_c 15.5711(14)
_cell_measurement_temperature 296(2)
_cell_measurement_theta_max 27.40
_cell_measurement_theta_min 2.30
_cell_volume 1675.8(3)
_computing_cell_refinement 'Bruker SAINT'
_computing_data_collection 'Bruker APEX2'
_computing_data_reduction 'Bruker SAINT'
_computing_molecular_graphics 'Bruker SHELXTL'
_computing_publication_material 'Bruker SHELXTL'
_computing_structure_refinement 'SHELXL-97 (Sheldrick, 1997)'
_computing_structure_solution 'SHELXS-97 (Sheldrick, 1990)'
_diffrn_ambient_temperature 296(2)
_diffrn_measured_fraction_theta_full 0.997
_diffrn_measured_fraction_theta_max 0.997
_diffrn_measurement_device_type 'Bruker APEX-II CCD'
_diffrn_measurement_method '\f and \w scans'
_diffrn_radiation_monochromator graphite
_diffrn_radiation_source 'sealed tube'
_diffrn_radiation_type MoK\a
_diffrn_radiation_wavelength 0.71073
_diffrn_reflns_av_R_equivalents 0.0357
_diffrn_reflns_av_sigmaI/netI 0.0265
_diffrn_reflns_limit_h_max 10
_diffrn_reflns_limit_h_min -13
_diffrn_reflns_limit_k_max 13
_diffrn_reflns_limit_k_min -13
_diffrn_reflns_limit_l_max 20
_diffrn_reflns_limit_l_min -19
_diffrn_reflns_number 20912
_diffrn_reflns_theta_full 27.53
_diffrn_reflns_theta_max 27.53
_diffrn_reflns_theta_min 2.30
_exptl_absorpt_coefficient_mu 0.088
_exptl_absorpt_correction_type none
_exptl_crystal_colour white
_exptl_crystal_density_diffrn 1.250
_exptl_crystal_density_method 'not measured'
_exptl_crystal_description block
_exptl_crystal_F_000 672
_exptl_crystal_size_max 0.35
_exptl_crystal_size_mid 0.33
_exptl_crystal_size_min 0.30
_refine_diff_density_max 0.268
_refine_diff_density_min -0.245
_refine_diff_density_rms 0.061
_refine_ls_extinction_method none
_refine_ls_goodness_of_fit_ref 1.047
_refine_ls_hydrogen_treatment mixed
_refine_ls_matrix_type full
_refine_ls_number_parameters 218
_refine_ls_number_reflns 3841
_refine_ls_number_restraints 0
_refine_ls_restrained_S_all 1.047
_refine_ls_R_factor_all 0.0771
_refine_ls_R_factor_gt 0.0551
_refine_ls_shift/su_max 0.000
_refine_ls_shift/su_mean 0.000
_refine_ls_structure_factor_coef Fsqd
_refine_ls_weighting_details 'calc w=1/[\s^2^(Fo^2^)+(0.0648P)^2^+0.5659P] where P=(Fo^2^+2Fc^2^)/3'
_refine_ls_weighting_scheme calc
_refine_ls_wR_factor_gt 0.1320
_refine_ls_wR_factor_ref 0.1459
_reflns_number_gt 2868
_reflns_number_total 3851
_reflns_threshold_expression >2sigma(I)
_cod_data_source_file c4gc01234h2.cif
_cod_data_source_block 001
_cod_depositor_comments
;
The following automatic conversions were performed:

'_symmetry_cell_setting' value 'Monoclinic' changed to 'monoclinic'
according to
/usr/data/users/saulius/crontab/automatic-downloads/rss-feeds/RSC/lib/dictionaries/cif_core.dic
dictionary named 'cif_core.dic' version 2.4.2 from 2011-04-26.

Automatic conversion script
Id: cif_fix_values 2827 2014-09-09 07:05:25Z andrius 

 Adding full bibliography for 7218396--7218398.cif.
;
_cod_original_sg_symbol_H-M 'P2(1)/n  '
_cod_database_code 7218397

loop_
_symmetry_equiv_pos_as_xyz
'x, y, z'
'-x+1/2, y+1/2, -z+1/2'
'-x, -y, -z'
'x-1/2, -y-1/2, z-1/2'

loop_
_atom_site_label
_atom_site_type_symbol
_atom_site_fract_x
_atom_site_fract_y
_atom_site_fract_z
_atom_site_U_iso_or_equiv
_atom_site_adp_type
_atom_site_occupancy
_atom_site_symmetry_multiplicity
_atom_site_calc_flag
_atom_site_refinement_flags
C2 C 0.70658(17) 0.12376(17) 0.01855(11) 0.0472(4) Uani 1 1 d .
H2 H 0.7083 0.1170 0.0782 0.057 Uiso 1 1 calc R
C3 C 0.66384(19) 0.02447(18) -0.03218(13) 0.0543(5) Uani 1 1 d .
H3 H 0.6384 -0.0487 -0.0061 0.065 Uiso 1 1 calc R
O4 O 1.26122(12) 0.28103(13) -0.01054(8) 0.0529(4) Uani 1 1 d .
H1 H 1.345(3) 0.305(2) 0.0126(15) 0.079 Uiso 1 1 d .
N1 N 0.92912(13) 0.35614(15) 0.04034(10) 0.0474(4) Uani 1 1 d .
O1 O 0.51066(10) 0.33665(12) 0.02873(7) 0.0490(3) Uani 1 1 d .
C14 C 0.6082(3) 0.3816(2) 0.28704(14) 0.0736(6) Uani 1 1 d .
H14A H 0.6623 0.3281 0.2544 0.110 Uiso 1 1 calc R
H14B H 0.5275 0.3391 0.2996 0.110 Uiso 1 1 calc R
H14C H 0.6571 0.4041 0.3399 0.110 Uiso 1 1 calc R
C11 C 0.57303(17) 0.49766(17) 0.23529(10) 0.0439(4) Uani 1 1 d .
C4 C 0.65821(17) 0.03172(18) -0.12083(12) 0.0509(4) Uani 1 1 d .
C18 C 0.6115(2) -0.0781(2) -0.17510(17) 0.0791(7) Uani 1 1 d .
H18A H 0.5867 -0.0509 -0.2327 0.119 Uiso 1 1 calc R
H18B H 0.5354 -0.1155 -0.1509 0.119 Uiso 1 1 calc R
H18C H 0.6825 -0.1378 -0.1762 0.119 Uiso 1 1 calc R
C16 C 1.02850(15) 0.28691(18) -0.00346(12) 0.0486(4) Uani 1 1 d .
H16A H 1.0187 0.3031 -0.0648 0.058 Uiso 1 1 calc R
H16B H 1.0171 0.1986 0.0057 0.058 Uiso 1 1 calc R
C15 C 0.4889(2) 0.5837(2) 0.28844(14) 0.0678(6) Uani 1 1 d .
H15A H 0.5400 0.6073 0.3403 0.102 Uiso 1 1 calc R
H15B H 0.4092 0.5412 0.3029 0.102 Uiso 1 1 calc R
H15C H 0.4648 0.6566 0.2555 0.102 Uiso 1 1 calc R
C5 C 0.69819(19) 0.14147(19) -0.15722(11) 0.0533(5) Uani 1 1 d .
H5 H 0.6948 0.1485 -0.2169 0.064 Uiso 1 1 calc R
O3 O 1.18159(13) 0.39677(19) 0.09259(11) 0.0869(6) Uani 1 1 d .
C12 C 0.49599(16) 0.46481(19) 0.15063(11) 0.0488(4) Uani 1 1 d .
H12A H 0.4195 0.4144 0.1633 0.059 Uiso 1 1 calc R
H12B H 0.4618 0.5410 0.1242 0.059 Uiso 1 1 calc R
C13 C 0.57392(15) 0.39644(15) 0.08603(10) 0.0382(4) Uani 1 1 d .
C8 C 0.71870(15) 0.40785(16) 0.09128(10) 0.0393(4) Uani 1 1 d .
C7 C 0.79943(14) 0.33631(15) 0.03792(10) 0.0376(4) Uani 1 1 d .
C1 C 0.74677(14) 0.23313(15) -0.01826(10) 0.0367(3) Uani 1 1 d .
C17 C 1.16511(16) 0.32783(18) 0.03270(11) 0.0466(4) Uani 1 1 d .
C10 C 0.69689(19) 0.56620(19) 0.21114(12) 0.0542(5) Uani 1 1 d .
H10A H 0.6696 0.6445 0.1847 0.065 Uiso 1 1 calc R
H10B H 0.7516 0.5849 0.2633 0.065 Uiso 1 1 calc R
C9 C 0.78097(17) 0.49714(17) 0.15080(11) 0.0469(4) Uani 1 1 d .
C6 C 0.74337(16) 0.24175(18) -0.10700(10) 0.0455(4) Uani 1 1 d .
H6 H 0.7711 0.3142 -0.1330 0.055 Uiso 1 1 calc R
H1N H 0.956(2) 0.420(2) 0.0753(15) 0.069(7) Uiso 1 1 d .
O2 O 0.90213(12) 0.52234(15) 0.15372(9) 0.0659(4) Uani 1 1 d .

loop_
_atom_site_aniso_label
_atom_site_aniso_U_11
_atom_site_aniso_U_22
_atom_site_aniso_U_33
_atom_site_aniso_U_23
_atom_site_aniso_U_13
_atom_site_aniso_U_12
C2 0.0461(10) 0.0543(10) 0.0410(9) 0.0021(8) 0.0024(7) -0.0041(8)
C3 0.0516(11) 0.0501(11) 0.0608(11) 0.0005(9) 0.0012(9) -0.0073(8)
O4 0.0264(6) 0.0694(9) 0.0632(8) -0.0128(6) 0.0047(5) 0.0012(6)
N1 0.0266(7) 0.0596(10) 0.0564(9) -0.0157(7) 0.0064(6) -0.0045(6)
O1 0.0251(5) 0.0687(8) 0.0530(7) -0.0170(6) 0.0014(5) -0.0017(5)
C14 0.0900(17) 0.0771(15) 0.0543(11) 0.0144(11) 0.0098(11) 0.0059(13)
C11 0.0377(8) 0.0543(10) 0.0401(8) -0.0046(7) 0.0065(7) -0.0006(7)
C4 0.0374(9) 0.0569(11) 0.0572(11) -0.0122(9) -0.0057(8) 0.0023(8)
C18 0.0688(14) 0.0801(16) 0.0860(16) -0.0315(13) -0.0118(12) -0.0080(12)
C16 0.0284(8) 0.0627(11) 0.0553(10) -0.0115(9) 0.0073(7) -0.0030(7)
C15 0.0537(11) 0.0892(16) 0.0620(12) -0.0231(11) 0.0149(9) 0.0039(11)
C5 0.0492(10) 0.0717(13) 0.0383(9) -0.0066(9) -0.0029(7) 0.0071(9)
O3 0.0345(7) 0.1413(16) 0.0848(11) -0.0563(11) 0.0035(7) -0.0055(8)
C12 0.0321(8) 0.0656(12) 0.0492(10) -0.0102(8) 0.0054(7) 0.0045(8)
C13 0.0283(7) 0.0470(9) 0.0392(8) 0.0000(7) 0.0026(6) -0.0001(6)
C8 0.0280(7) 0.0493(9) 0.0407(8) -0.0055(7) 0.0043(6) -0.0038(6)
C7 0.0267(7) 0.0481(9) 0.0381(8) -0.0002(7) 0.0022(6) -0.0029(6)
C1 0.0227(7) 0.0480(9) 0.0393(8) -0.0022(7) 0.0022(6) 0.0006(6)
C17 0.0292(8) 0.0621(11) 0.0488(9) -0.0050(8) 0.0042(7) -0.0007(7)
C10 0.0487(10) 0.0597(11) 0.0552(10) -0.0177(9) 0.0101(8) -0.0094(9)
C9 0.0355(8) 0.0566(11) 0.0490(9) -0.0089(8) 0.0056(7) -0.0079(7)
C6 0.0407(9) 0.0558(10) 0.0400(8) 0.0017(8) 0.0036(7) -0.0003(8)
O2 0.0355(7) 0.0880(11) 0.0748(9) -0.0329(8) 0.0083(6) -0.0178(7)

loop_
_atom_type_symbol
_atom_type_description
_atom_type_scat_dispersion_real
_atom_type_scat_dispersion_imag
_atom_type_scat_source
C C 0.0033 0.0016 'International Tables Vol C Tables 4.2.6.8 and 6.1.1.4'
H H 0.0000 0.0000 'International Tables Vol C Tables 4.2.6.8 and 6.1.1.4'
N N 0.0061 0.0033 'International Tables Vol C Tables 4.2.6.8 and 6.1.1.4'
O O 0.0106 0.0060 'International Tables Vol C Tables 4.2.6.8 and 6.1.1.4'

loop_
_geom_angle_atom_site_label_1
_geom_angle_atom_site_label_2
_geom_angle_atom_site_label_3
_geom_angle
C3 C2 C1 120.75(16)
C3 C2 H2 119.6
C1 C2 H2 119.6
C4 C3 C2 121.23(18)
C4 C3 H3 119.4
C2 C3 H3 119.4
C17 O4 H1 111.6(15)
C7 N1 C16 127.66(15)
C7 N1 H1N 113.2(14)
C16 N1 H1N 119.1(14)
C11 C14 H14A 109.5
C11 C14 H14B 109.5
H14A C14 H14B 109.5
C11 C14 H14C 109.5
H14A C14 H14C 109.5
H14B C14 H14C 109.5
C10 C11 C14 111.73(17)
C10 C11 C12 105.88(14)
C14 C11 C12 110.73(17)
C10 C11 C15 109.17(16)
C14 C11 C15 109.18(17)
C12 C11 C15 110.10(15)
C3 C4 C5 117.72(17)
C3 C4 C18 120.4(2)
C5 C4 C18 121.91(19)
C4 C18 H18A 109.5
C4 C18 H18B 109.5
H18A C18 H18B 109.5
C4 C18 H18C 109.5
H18A C18 H18C 109.5
H18B C18 H18C 109.5
N1 C16 C17 107.91(14)
N1 C16 H16A 110.1
C17 C16 H16A 110.1
N1 C16 H16B 110.1
C17 C16 H16B 110.1
H16A C16 H16B 108.4
C11 C15 H15A 109.5
C11 C15 H15B 109.5
H15A C15 H15B 109.5
C11 C15 H15C 109.5
H15A C15 H15C 109.5
H15B C15 H15C 109.5
C4 C5 C6 121.75(16)
C4 C5 H5 119.1
C6 C5 H5 119.1
C13 C12 C11 115.91(13)
C13 C12 H12A 108.3
C11 C12 H12A 108.3
C13 C12 H12B 108.3
C11 C12 H12B 108.3
H12A C12 H12B 107.4
O1 C13 C8 122.97(14)
O1 C13 C12 118.20(13)
C8 C13 C12 118.77(14)
C7 C8 C9 119.78(14)
C7 C8 C13 121.68(14)
C9 C8 C13 118.52(14)
N1 C7 C8 119.60(14)
N1 C7 C1 116.62(14)
C8 C7 C1 123.69(13)
C2 C1 C6 118.91(15)
C2 C1 C7 119.64(14)
C6 C1 C7 121.37(15)
O3 C17 O4 124.91(16)
O3 C17 C16 123.12(15)
O4 C17 C16 111.95(15)
C9 C10 C11 114.68(15)
C9 C10 H10A 108.6
C11 C10 H10A 108.6
C9 C10 H10B 108.6
C11 C10 H10B 108.6
H10A C10 H10B 107.6
O2 C9 C8 123.12(16)
O2 C9 C10 117.19(15)
C8 C9 C10 119.67(15)
C1 C6 C5 119.63(17)
C1 C6 H6 120.2
C5 C6 H6 120.2

loop_
_geom_bond_atom_site_label_1
_geom_bond_atom_site_label_2
_geom_bond_distance
C2 C3 1.380(3)
C2 C1 1.382(2)
C2 H2 0.9300
C3 C4 1.380(3)
C3 H3 0.9300
O4 C17 1.312(2)
O4 H1 0.93(3)
N1 C7 1.314(2)
N1 C16 1.450(2)
N1 H1N 0.91(2)
O1 C13 1.2391(19)
C14 C11 1.516(3)
C14 H14A 0.9600
C14 H14B 0.9600
C14 H14C 0.9600
C11 C10 1.512(2)
C11 C12 1.523(2)
C11 C15 1.533(3)
C4 C5 1.382(3)
C4 C18 1.510(3)
C18 H18A 0.9600
C18 H18B 0.9600
C18 H18C 0.9600
C16 C17 1.509(2)
C16 H16A 0.9700
C16 H16B 0.9700
C15 H15A 0.9600
C15 H15B 0.9600
C15 H15C 0.9600
C5 C6 1.391(3)
C5 H5 0.9300
O3 C17 1.195(2)
C12 C13 1.507(2)
C12 H12A 0.9700
C12 H12B 0.9700
C13 C8 1.451(2)
C8 C7 1.425(2)
C8 C9 1.447(2)
C7 C1 1.489(2)
C1 C6 1.383(2)
C10 C9 1.501(2)
C10 H10A 0.9700
C10 H10B 0.9700
C9 O2 1.241(2)
C6 H6 0.9300

loop_
_geom_torsion_atom_site_label_1
_geom_torsion_atom_site_label_2
_geom_torsion_atom_site_label_3
_geom_torsion_atom_site_label_4
_geom_torsion
C1 C2 C3 C4 -0.9(3)
C2 C3 C4 C5 0.7(3)
C2 C3 C4 C18 179.86(19)
C7 N1 C16 C17 -168.87(17)
C3 C4 C5 C6 0.3(3)
C18 C4 C5 C6 -178.89(18)
C10 C11 C12 C13 53.3(2)
C14 C11 C12 C13 -68.0(2)
C15 C11 C12 C13 171.18(17)
C11 C12 C13 O1 159.30(16)
C11 C12 C13 C8 -23.4(2)
O1 C13 C8 C7 -9.2(3)
C12 C13 C8 C7 173.65(16)
O1 C13 C8 C9 169.04(16)
C12 C13 C8 C9 -8.1(2)
C16 N1 C7 C8 174.64(17)
C16 N1 C7 C1 -2.0(3)
C9 C8 C7 N1 -3.2(2)
C13 C8 C7 N1 175.02(16)
C9 C8 C7 C1 173.20(15)
C13 C8 C7 C1 -8.6(2)
C3 C2 C1 C6 0.1(3)
C3 C2 C1 C7 -176.67(15)
N1 C7 C1 C2 106.46(18)
C8 C7 C1 C2 -70.0(2)
N1 C7 C1 C6 -70.2(2)
C8 C7 C1 C6 113.33(18)
N1 C16 C17 O3 6.4(3)
N1 C16 C17 O4 -172.21(15)
C14 C11 C10 C9 65.4(2)
C12 C11 C10 C9 -55.2(2)
C15 C11 C10 C9 -173.69(17)
C7 C8 C9 O2 5.7(3)
C13 C8 C9 O2 -172.58(18)
C7 C8 C9 C10 -175.88(16)
C13 C8 C9 C10 5.9(3)
C11 C10 C9 O2 -153.42(18)
C11 C10 C9 C8 28.0(3)
C2 C1 C6 C5 0.8(2)
C7 C1 C6 C5 177.54(15)
C4 C5 C6 C1 -1.1(3)
